data_4130986
loop_
_publ_author_name
'Yu, Chung-Jui'
'Graham, Michael J.'
'Zadrozny, Joseph M.'
'Niklas, Jens'
'Krzyaniak, Matthew D.'
'Wasielewski, Michael R.'
'Poluektov, Oleg G.'
'Freedman, Danna E.'

_publ_section_title
;
 Long Coherence Times in Nuclear Spin-Free Vanadyl Qubits.
;
_journal_issue 44
_journal_name_full 'Journal of the American Chemical Society'
_journal_page_first 14678
_journal_page_last 14685
_journal_paper_doi 10.1021/jacs.6b08467
_journal_volume 138
_journal_year 2016
_chemical_formula_moiety '2(C24 H20 P), C6 O S10 V'
_chemical_formula_sum 'C54 H40 O P2 S10 V'
_chemical_formula_weight 1138.34
_space_group_crystal_system monoclinic
_space_group_IT_number 14
_space_group_name_Hall '-P 2yn'
_space_group_name_H-M_alt 'P 1 21/n 1'
_atom_sites_solution_hydrogens geom
_atom_sites_solution_primary direct
_audit_creation_date 2016-07-23
_audit_creation_method
;
Olex2 1.2
(compiled Jan 19 2015 12:28:14 for OlexSys, GUI svn.r4998)
;
_cell_angle_alpha 90
_cell_angle_beta 94.532(3)
_cell_angle_gamma 90
_cell_formula_units_Z 2
_cell_length_a 11.0123(6)
_cell_length_b 15.1690(9)
_cell_length_c 15.0740(8)
_cell_measurement_reflns_used 9627
_cell_measurement_temperature 100(2)
_cell_measurement_theta_max 25.27
_cell_measurement_theta_min 2.59
_cell_volume 2510.2(2)
_computing_cell_refinement 'SAINT V8.34A (Bruker, 2013)'
_computing_data_collection 'APEX2 V2014.11-0 (Bruker, 2014)'
_computing_data_reduction 'Bruker SAINT'
_computing_molecular_graphics 'Olex2 (Dolomanov et al., 2009)'
_computing_publication_material 'Olex2 (Dolomanov et al., 2009)'
_computing_structure_refinement 'ShelXL (Sheldrick, 2008)'
_computing_structure_solution 'ShelXT (Sheldrick, 2015)'
_diffrn_ambient_temperature 100.07
_diffrn_detector_area_resol_mean 8
_diffrn_measured_fraction_theta_full 0.999
_diffrn_measured_fraction_theta_max 0.997
_diffrn_measurement_device_type 'Bruker Kappa APEX CCD area detector'
_diffrn_measurement_method '\w and \f scans'
_diffrn_radiation_monochromator 'QuazarTM optics'
_diffrn_radiation_type MoK\a
_diffrn_radiation_wavelength 0.71073
_diffrn_reflns_av_R_equivalents 0.0647
_diffrn_reflns_av_unetI/netI 0.0447
_diffrn_reflns_Laue_measured_fraction_full 0.999
_diffrn_reflns_Laue_measured_fraction_max 0.997
_diffrn_reflns_limit_h_max 13
_diffrn_reflns_limit_h_min -13
_diffrn_reflns_limit_k_max 18
_diffrn_reflns_limit_k_min -18
_diffrn_reflns_limit_l_max 18
_diffrn_reflns_limit_l_min -18
_diffrn_reflns_number 29596
_diffrn_reflns_point_group_measured_fraction_full 0.999
_diffrn_reflns_point_group_measured_fraction_max 0.997
_diffrn_reflns_theta_full 25.242
_diffrn_reflns_theta_max 25.357
_diffrn_reflns_theta_min 2.290
_diffrn_source microsource
_diffrn_standards_number 0
_exptl_absorpt_coefficient_mu 0.719
_exptl_absorpt_correction_T_max 0.7452
_exptl_absorpt_correction_T_min 0.6660
_exptl_absorpt_correction_type multi-scan
_exptl_absorpt_process_details
;
SADABS-2014/5 (Bruker,2014) was used for absorption correction.
wR2(int) was 0.0707 before and 0.0627 after correction.
The Ratio of minimum to maximum transmission is 0.8937.
The \l/2 correction factor is 0.00150.
;
_exptl_crystal_colour red
_exptl_crystal_colour_primary red
_exptl_crystal_density_diffrn 1.506
_exptl_crystal_description block
_exptl_crystal_F_000 1170
_exptl_crystal_size_max 0.08
_exptl_crystal_size_mid 0.046
_exptl_crystal_size_min 0.034
_refine_diff_density_max 0.367
_refine_diff_density_min -0.271
_refine_diff_density_rms 0.061
_refine_ls_extinction_method none
_refine_ls_goodness_of_fit_ref 1.168
_refine_ls_hydrogen_treatment constr
_refine_ls_matrix_type full
_refine_ls_number_parameters 359
_refine_ls_number_reflns 4584
_refine_ls_number_restraints 0
_refine_ls_restrained_S_all 1.168
_refine_ls_R_factor_all 0.0541
_refine_ls_R_factor_gt 0.0450
_refine_ls_shift/su_max 0.001
_refine_ls_shift/su_mean 0.000
_refine_ls_structure_factor_coef Fsqd
_refine_ls_weighting_details 'w=1/[\s^2^(Fo^2^)+4.0246P] where P=(Fo^2^+2Fc^2^)/3'
_refine_ls_weighting_scheme calc
_refine_ls_wR_factor_gt 0.0914
_refine_ls_wR_factor_ref 0.0943
_reflns_Friedel_coverage 0.000
_reflns_number_gt 4005
_reflns_number_total 4584
_reflns_threshold_expression 'I > 2\s(I)'
_cod_data_source_file ja6b08467_si_003.cif
_cod_data_source_block compandabscorr
_cod_database_code 4130986
_shelxl_version_number 2014/6
_shelx_space_group_comment
;
The symmetry employed for this shelxl refinement is uniquely defined
by the following loop, which should always be used as a source of
symmetry information in preference to the above space-group names.
They are only intended as comments.
;
_olex2_refinement_description
;
1. Fixed Uiso
 At 1.2 times of:
  All C(H) groups
2. Others
 Sof(S2A)=Sof(S1A)=Sof(C1A)=Sof(C2A)=Sof(S3A)=Sof(S4A)=Sof(C3A)=Sof(S5A)=1-
 FVAR(1)
 Sof(S4)=Sof(S1)=Sof(S3)=Sof(S2)=Sof(S5)=Sof(C2)=Sof(C3)=Sof(C1)=FVAR(1)
 Fixed Sof: V1(0.5) O1(0.5)
3.a Aromatic/amide H refined with riding coordinates:
 C21(H21), C20(H20), C23(H23), C27(H27), C15(H15), C11(H11), C13(H13),
 C18(H18), C9(H9), C8(H8), C7(H7), C14(H14), C12(H12), C24(H24), C19(H19),
 C17(H17), C6(H6), C25(H25), C26(H26), C5(H5)
;
_olex2_submission_special_instructions 'No special instructions were received'

loop_
_space_group_symop_operation_xyz
'x, y, z'
'-x+1/2, y+1/2, -z+1/2'
'-x, -y, -z'
'x-1/2, -y-1/2, z-1/2'

loop_
_atom_site_label
_atom_site_type_symbol
_atom_site_fract_x
_atom_site_fract_y
_atom_site_fract_z
_atom_site_U_iso_or_equiv
_atom_site_adp_type
_atom_site_occupancy
_atom_site_site_symmetry_order
_atom_site_calc_flag
_atom_site_refinement_flags_posn
_atom_site_refinement_flags_occupancy
_atom_site_disorder_assembly
_atom_site_disorder_group
P1 P 0.48626(7) 0.45404(5) 0.79038(5) 0.01682(18) Uani 1 1 d . . . .
S4 S 0.15583(16) 0.69627(14) 0.80932(13) 0.0225(3) Uani 0.897(5) 1 d . P A 1
S1 S -0.07387(16) 0.52713(9) 0.63474(8) 0.0207(3) Uani 0.897(5) 1 d . P A 1
S3 S 0.23967(15) 0.69594(9) 0.69176(9) 0.0220(3) Uani 0.897(5) 1 d . P A 1
S2 S 0.14960(15) 0.60572(10) 0.52749(10) 0.0226(3) Uani 0.897(5) 1 d . P A 1
S5 S -0.06434(8) 0.60521(6) 0.84857(10) 0.0246(4) Uani 0.897(5) 1 d . P A 1
V1 V 0.03425(10) 0.46956(7) 0.51927(6) 0.0221(2) Uani 0.5 1 d . P . .
C16 C 0.5124(3) 0.57030(19) 0.80032(18) 0.0183(6) Uani 1 1 d . . . .
C21 C 0.5977(3) 0.6101(2) 0.74947(19) 0.0224(7) Uani 1 1 d . . . .
H21 H 0.6370 0.5765 0.7069 0.027 Uiso 1 1 calc R . . .
C20 C 0.6247(3) 0.6983(2) 0.7612(2) 0.0250(7) Uani 1 1 d . . . .
H20 H 0.6834 0.7252 0.7271 0.030 Uiso 1 1 calc R . . .
C10 C 0.6062(3) 0.3980(2) 0.85558(18) 0.0176(6) Uani 1 1 d . . . .
C23 C 0.5728(3) 0.3596(2) 0.6510(2) 0.0241(7) Uani 1 1 d . . . .
H23 H 0.6314 0.3357 0.6940 0.029 Uiso 1 1 calc R . . .
C27 C 0.4022(3) 0.4559(2) 0.61178(19) 0.0235(7) Uani 1 1 d . . . .
H27 H 0.3456 0.4991 0.6280 0.028 Uiso 1 1 calc R . . .
C15 C 0.7057(3) 0.4443(2) 0.8928(2) 0.0240(7) Uani 1 1 d . . . .
H15 H 0.7130 0.5057 0.8819 0.029 Uiso 1 1 calc R . . .
C11 C 0.5962(3) 0.3074(2) 0.87035(19) 0.0224(7) Uani 1 1 d . . . .
H11 H 0.5276 0.2757 0.8448 0.027 Uiso 1 1 calc R . . .
C22 C 0.4878(3) 0.4213(2) 0.67598(19) 0.0193(6) Uani 1 1 d . . . .
C13 C 0.7858(3) 0.3116(2) 0.9606(2) 0.0256(7) Uani 1 1 d . . . .
H13 H 0.8476 0.2822 0.9970 0.031 Uiso 1 1 calc R . . .
C18 C 0.4821(3) 0.7087(2) 0.8731(2) 0.0242(7) Uani 1 1 d . . . .
H18 H 0.4427 0.7428 0.9153 0.029 Uiso 1 1 calc R . . .
C9 C 0.3494(3) 0.3987(2) 0.92489(19) 0.0237(7) Uani 1 1 d . . . .
H9 H 0.4253 0.3954 0.9594 0.028 Uiso 1 1 calc R . . .
C8 C 0.2432(3) 0.3767(2) 0.9626(2) 0.0266(7) Uani 1 1 d . . . .
H8 H 0.2464 0.3567 1.0225 0.032 Uiso 1 1 calc R . . .
C7 C 0.1321(3) 0.3836(2) 0.9134(2) 0.0271(7) Uani 1 1 d . . . .
H7 H 0.0590 0.3695 0.9398 0.033 Uiso 1 1 calc R . . .
C14 C 0.7947(3) 0.4008(2) 0.9458(2) 0.0294(8) Uani 1 1 d . . . .
H14 H 0.8625 0.4327 0.9723 0.035 Uiso 1 1 calc R . . .
C12 C 0.6869(3) 0.2640(2) 0.9225(2) 0.0258(7) Uani 1 1 d . . . .
H12 H 0.6816 0.2023 0.9321 0.031 Uiso 1 1 calc R . . .
C4 C 0.3457(3) 0.4258(2) 0.83626(19) 0.0198(6) Uani 1 1 d . . . .
C24 C 0.5708(3) 0.3335(2) 0.5626(2) 0.0277(7) Uani 1 1 d . . . .
H24 H 0.6294 0.2925 0.5450 0.033 Uiso 1 1 calc R . . .
C19 C 0.5668(3) 0.7478(2) 0.8226(2) 0.0260(7) Uani 1 1 d . . . .
H19 H 0.5852 0.8087 0.8299 0.031 Uiso 1 1 calc R . . .
C17 C 0.4545(3) 0.6197(2) 0.86237(19) 0.0212(7) Uani 1 1 d . . . .
H17 H 0.3965 0.5928 0.8971 0.025 Uiso 1 1 calc R . . .
C6 C 0.1276(3) 0.4110(2) 0.8255(2) 0.0270(7) Uani 1 1 d . . . .
H6 H 0.0512 0.4160 0.7919 0.032 Uiso 1 1 calc R . . .
C25 C 0.4850(3) 0.3664(2) 0.5005(2) 0.0285(8) Uani 1 1 d . . . .
H25 H 0.4839 0.3473 0.4404 0.034 Uiso 1 1 calc R . . .
C26 C 0.4001(3) 0.4270(2) 0.5245(2) 0.0285(8) Uani 1 1 d . . . .
H26 H 0.3402 0.4488 0.4812 0.034 Uiso 1 1 calc R . . .
C5 C 0.2335(3) 0.4314(2) 0.7864(2) 0.0244(7) Uani 1 1 d . . . .
H5 H 0.2300 0.4490 0.7258 0.029 Uiso 1 1 calc R . . .
C2 C 0.0375(4) 0.5980(3) 0.6850(2) 0.0168(8) Uiso 0.897(5) 1 d . P A 1
C3 C 0.0361(3) 0.6274(2) 0.7739(2) 0.0183(8) Uiso 0.897(5) 1 d . P A 1
C1 C 0.1317(4) 0.6285(2) 0.6372(2) 0.0172(8) Uiso 0.897(5) 1 d . P A 1
O1 O 0.1237(4) 0.3977(3) 0.5666(3) 0.0245(10) Uani 0.5 1 d . P A .
S2A S -0.1279(17) 0.5097(10) 0.6345(9) 0.034(3) Uani 0.103(5) 1 d . P A 2
S1A S 0.1129(17) 0.5894(14) 0.5483(12) 0.051(5) Uani 0.103(5) 1 d . P A 2
C1A C -0.015(3) 0.575(2) 0.684(2) 0.022(8) Uiso 0.103(5) 1 d . P A 2
C2A C 0.086(3) 0.6133(19) 0.655(2) 0.010(6) Uiso 0.103(5) 1 d . P A 2
S3A S -0.0398(13) 0.6101(7) 0.7961(9) 0.049(4) Uani 0.103(5) 1 d . P A 2
S4A S 0.114(2) 0.6771(15) 0.8143(16) 0.054(6) Uani 0.103(5) 1 d . P A 2
C3A C 0.170(3) 0.659(2) 0.710(2) 0.034(9) Uiso 0.103(5) 1 d . P A 2
S5A S 0.2976(19) 0.7035(10) 0.6874(10) 0.044(4) Uani 0.103(5) 1 d . P A 2

loop_
_atom_site_aniso_label
_atom_site_aniso_U_11
_atom_site_aniso_U_22
_atom_site_aniso_U_33
_atom_site_aniso_U_23
_atom_site_aniso_U_13
_atom_site_aniso_U_12
P1 0.0163(4) 0.0162(4) 0.0180(4) 0.0003(3) 0.0017(3) -0.0011(3)
S4 0.0235(8) 0.0245(9) 0.0196(5) -0.0046(5) 0.0012(5) -0.0036(5)
S1 0.0217(8) 0.0212(6) 0.0193(5) -0.0008(4) 0.0022(5) -0.0021(5)
S3 0.0192(7) 0.0225(6) 0.0244(5) 0.0011(4) 0.0032(6) -0.0024(6)
S2 0.0270(8) 0.0252(6) 0.0164(6) 0.0016(5) 0.0062(5) 0.0004(6)
S5 0.0256(5) 0.0259(5) 0.0233(9) -0.0016(4) 0.0088(4) -0.0021(4)
V1 0.0290(6) 0.0202(6) 0.0166(5) -0.0006(4) -0.0009(4) 0.0071(5)
C16 0.0204(15) 0.0172(15) 0.0167(14) 0.0028(12) -0.0026(11) 0.0019(12)
C21 0.0250(16) 0.0226(17) 0.0198(15) 0.0007(13) 0.0028(12) -0.0020(13)
C20 0.0314(18) 0.0223(17) 0.0217(15) 0.0040(13) 0.0052(13) -0.0079(14)
C10 0.0154(14) 0.0191(16) 0.0186(14) 0.0004(12) 0.0035(11) 0.0030(12)
C23 0.0263(17) 0.0227(17) 0.0244(16) 0.0012(13) 0.0081(13) 0.0004(14)
C27 0.0242(17) 0.0257(18) 0.0210(15) -0.0013(13) 0.0035(12) -0.0028(14)
C15 0.0197(16) 0.0192(17) 0.0333(17) -0.0004(14) 0.0033(13) 0.0016(13)
C11 0.0254(17) 0.0196(17) 0.0225(15) 0.0000(13) 0.0039(13) -0.0024(13)
C22 0.0214(16) 0.0177(15) 0.0190(15) -0.0026(12) 0.0030(12) -0.0044(13)
C13 0.0260(17) 0.0301(19) 0.0206(15) -0.0034(14) 0.0020(13) 0.0127(15)
C18 0.0318(18) 0.0211(17) 0.0199(15) -0.0015(13) 0.0030(13) 0.0042(14)
C9 0.0234(16) 0.0260(18) 0.0215(15) -0.0039(13) 0.0003(12) -0.0030(14)
C8 0.0295(18) 0.0303(19) 0.0211(16) -0.0032(14) 0.0086(13) -0.0052(15)
C7 0.0246(17) 0.0253(18) 0.0331(18) -0.0048(14) 0.0126(14) -0.0003(14)
C14 0.0235(17) 0.0275(19) 0.0363(19) -0.0026(15) -0.0038(14) 0.0043(14)
C12 0.0356(19) 0.0198(17) 0.0230(16) 0.0035(13) 0.0080(14) 0.0039(14)
C4 0.0190(15) 0.0159(15) 0.0249(16) -0.0029(12) 0.0053(12) -0.0008(12)
C24 0.0378(19) 0.0186(17) 0.0285(17) -0.0035(14) 0.0152(15) -0.0025(14)
C19 0.0360(19) 0.0165(16) 0.0246(16) 0.0014(13) -0.0028(14) -0.0010(14)
C17 0.0218(16) 0.0212(17) 0.0206(15) 0.0033(13) 0.0010(12) 0.0009(13)
C6 0.0180(16) 0.0231(18) 0.0400(19) 0.0034(15) 0.0027(14) 0.0015(13)
C25 0.046(2) 0.0214(18) 0.0191(15) -0.0046(13) 0.0072(14) -0.0141(15)
C26 0.0307(18) 0.0324(19) 0.0216(16) 0.0025(14) -0.0031(13) -0.0118(15)
C5 0.0224(16) 0.0205(17) 0.0302(17) 0.0064(14) 0.0004(13) -0.0003(13)
O1 0.030(2) 0.022(2) 0.020(2) 0.0002(18) -0.0019(18) 0.0061(19)
S2A 0.034(8) 0.035(7) 0.033(5) -0.002(5) 0.005(6) 0.005(6)
S1A 0.049(10) 0.070(11) 0.036(9) -0.021(7) 0.012(6) -0.015(8)
S3A 0.087(10) 0.049(6) 0.013(7) -0.008(5) 0.007(6) 0.017(6)
S4A 0.076(16) 0.031(10) 0.054(9) -0.007(7) -0.004(11) 0.009(9)
S5A 0.042(9) 0.037(7) 0.048(7) -0.004(5) -0.017(7) 0.004(7)

loop_
_atom_type_symbol
_atom_type_description
_atom_type_scat_dispersion_real
_atom_type_scat_dispersion_imag
_atom_type_scat_source
C C 0.0033 0.0016 'International Tables Vol C Tables 4.2.6.8 and 6.1.1.4'
H H 0.0000 0.0000 'International Tables Vol C Tables 4.2.6.8 and 6.1.1.4'
O O 0.0106 0.0060 'International Tables Vol C Tables 4.2.6.8 and 6.1.1.4'
P P 0.1023 0.0942 'International Tables Vol C Tables 4.2.6.8 and 6.1.1.4'
S S 0.1246 0.1234 'International Tables Vol C Tables 4.2.6.8 and 6.1.1.4'
V V 0.3005 0.5294 'International Tables Vol C Tables 4.2.6.8 and 6.1.1.4'

loop_
_geom_angle_atom_site_label_1
_geom_angle_atom_site_label_2
_geom_angle_atom_site_label_3
_geom_angle
_geom_angle_site_symmetry_1
_geom_angle_site_symmetry_3
C16 P1 C10 108.26(14) . .
C16 P1 C22 109.80(14) . .
C16 P1 C4 109.88(14) . .
C22 P1 C10 109.41(14) . .
C22 P1 C4 112.20(14) . .
C4 P1 C10 107.18(14) . .
C3 S4 S3 96.62(16) . .
V1 S1 V1 31.76(5) . 3_566
C2 S1 V1 103.34(16) . 3_566
C2 S1 V1 99.76(15) . .
C1 S3 S4 94.17(17) . .
V1 S2 V1 31.38(5) 3_566 .
C1 S2 V1 96.95(15) . .
C1 S2 V1 102.82(16) . 3_566
S1 V1 S1 148.24(5) . 3_566
S1 V1 S2 85.92(6) . 3_566
S1 V1 S2 84.08(6) 3_566 .
S1 V1 S2 86.54(6) . .
S2 V1 S1 86.50(5) 3_566 3_566
S2 V1 S2 148.62(5) 3_566 .
V1 V1 S1 75.96(9) 3_566 .
V1 V1 S1 72.29(9) 3_566 3_566
V1 V1 S2 72.58(10) 3_566 .
V1 V1 S2 76.04(10) 3_566 3_566
V1 V1 O1 177.4(2) 3_566 .
V1 V1 S2A 74.5(3) 3_566 .
V1 V1 S2A 77.0(3) 3_566 3_566
V1 V1 S1A 71.6(6) 3_566 .
V1 V1 S1A 71.3(6) 3_566 3_566
O1 V1 S1 107.08(16) . 3_566
O1 V1 S1 104.64(16) . .
O1 V1 S2 106.51(17) . 3_566
O1 V1 S2 104.87(17) . .
O1 V1 S2A 106.7(3) . .
O1 V1 S2A 101.8(3) . 3_566
O1 V1 S1A 111.0(6) . 3_566
O1 V1 S1A 106.0(6) . .
S2A V1 S2A 151.54(17) 3_566 .
S1A V1 S2A 87.9(5) 3_566 3_566
S1A V1 S2A 87.2(5) . .
S1A V1 S2A 83.9(5) . 3_566
S1A V1 S2A 83.0(5) 3_566 .
S1A V1 S1A 143.0(3) . 3_566
C21 C16 P1 119.4(2) . .
C17 C16 P1 120.5(2) . .
C17 C16 C21 120.0(3) . .
C16 C21 H21 120.1 . .
C20 C21 C16 119.8(3) . .
C20 C21 H21 120.1 . .
C21 C20 H20 119.8 . .
C21 C20 C19 120.4(3) . .
C19 C20 H20 119.8 . .
C15 C10 P1 120.5(2) . .
C15 C10 C11 120.3(3) . .
C11 C10 P1 119.2(2) . .
C22 C23 H23 120.3 . .
C24 C23 H23 120.3 . .
C24 C23 C22 119.3(3) . .
C22 C27 H27 120.1 . .
C26 C27 H27 120.1 . .
C26 C27 C22 119.9(3) . .
C10 C15 H15 120.2 . .
C10 C15 C14 119.7(3) . .
C14 C15 H15 120.2 . .
C10 C11 H11 120.2 . .
C12 C11 C10 119.6(3) . .
C12 C11 H11 120.2 . .
C23 C22 P1 120.1(2) . .
C23 C22 C27 119.6(3) . .
C27 C22 P1 120.2(2) . .
C14 C13 H13 119.8 . .
C14 C13 C12 120.4(3) . .
C12 C13 H13 119.8 . .
C19 C18 H18 119.9 . .
C19 C18 C17 120.2(3) . .
C17 C18 H18 119.9 . .
C8 C9 H9 119.9 . .
C8 C9 C4 120.2(3) . .
C4 C9 H9 119.9 . .
C9 C8 H8 119.9 . .
C9 C8 C7 120.2(3) . .
C7 C8 H8 119.9 . .
C8 C7 H7 120.0 . .
C8 C7 C6 119.9(3) . .
C6 C7 H7 120.0 . .
C15 C14 H14 119.8 . .
C13 C14 C15 120.4(3) . .
C13 C14 H14 119.8 . .
C11 C12 C13 119.5(3) . .
C11 C12 H12 120.3 . .
C13 C12 H12 120.3 . .
C9 C4 P1 118.6(2) . .
C9 C4 C5 119.4(3) . .
C5 C4 P1 122.1(2) . .
C23 C24 H24 119.7 . .
C25 C24 C23 120.6(3) . .
C25 C24 H24 119.7 . .
C20 C19 H19 120.0 . .
C18 C19 C20 120.0(3) . .
C18 C19 H19 120.0 . .
C16 C17 H17 120.2 . .
C18 C17 C16 119.6(3) . .
C18 C17 H17 120.2 . .
C7 C6 H6 119.8 . .
C5 C6 C7 120.4(3) . .
C5 C6 H6 119.8 . .
C24 C25 H25 119.7 . .
C24 C25 C26 120.6(3) . .
C26 C25 H25 119.7 . .
C27 C26 H26 120.0 . .
C25 C26 C27 119.9(3) . .
C25 C26 H26 120.0 . .
C4 C5 H5 120.1 . .
C6 C5 C4 119.8(3) . .
C6 C5 H5 120.1 . .
C3 C2 S1 122.8(4) . .
C1 C2 S1 120.3(3) . .
C1 C2 C3 116.9(4) . .
S5 C3 S4 116.2(2) . .
C2 C3 S4 114.6(3) . .
C2 C3 S5 129.2(3) . .
S2 C1 S3 116.8(3) . .
C2 C1 S3 117.7(3) . .
C2 C1 S2 125.5(3) . .
V1 S2A V1 28.46(17) 3_566 .
C1A S2A V1 89.6(12) . 3_566
C1A S2A V1 85.1(12) . .
V1 S1A V1 37.0(3) . 3_566
C2A S1A V1 106.8(16) . .
C2A S1A V1 111.9(15) . 3_566
S2A C1A S3A 115(2) . .
C2A C1A S2A 134(2) . .
C2A C1A S3A 111(3) . .
C1A C2A S1A 115(2) . .
C1A C2A C3A 124(4) . .
C3A C2A S1A 121(3) . .
C1A S3A S4A 95.3(18) . .
C3A S4A S3A 98.9(17) . .
C2A C3A S4A 110(3) . .
C2A C3A S5A 130(3) . .
S5A C3A S4A 120(2) . .

loop_
_geom_bond_atom_site_label_1
_geom_bond_atom_site_label_2
_geom_bond_distance
_geom_bond_site_symmetry_2
P1 C16 1.791(3) .
P1 C10 1.796(3) .
P1 C22 1.796(3) .
P1 C4 1.796(3) .
S4 S3 2.062(2) .
S4 C3 1.734(4) .
S1 V1 2.3964(17) 3_566
S1 V1 2.3531(18) .
S1 C2 1.757(4) .
S3 C1 1.727(4) .
S2 V1 2.423(2) .
S2 V1 2.382(2) 3_566
S2 C1 1.716(4) .
S5 C3 1.673(4) .
V1 S1 2.3964(17) 3_566
V1 S2 2.382(2) 3_566
V1 V1 1.300(2) 3_566
V1 O1 1.599(4) .
V1 S2A 2.658(15) .
V1 S2A 2.629(15) 3_566
V1 S1A 2.05(2) .
V1 S1A 2.050(19) 3_566
C16 C21 1.395(4) .
C16 C17 1.392(4) .
C21 H21 0.9500 .
C21 C20 1.379(4) .
C20 H20 0.9500 .
C20 C19 1.386(4) .
C10 C15 1.383(4) .
C10 C11 1.399(4) .
C23 H23 0.9500 .
C23 C22 1.396(4) .
C23 C24 1.388(4) .
C27 H27 0.9500 .
C27 C22 1.399(4) .
C27 C26 1.385(4) .
C15 H15 0.9500 .
C15 C14 1.383(4) .
C11 H11 0.9500 .
C11 C12 1.387(4) .
C13 H13 0.9500 .
C13 C14 1.376(5) .
C13 C12 1.392(5) .
C18 H18 0.9500 .
C18 C19 1.384(4) .
C18 C17 1.391(4) .
C9 H9 0.9500 .
C9 C8 1.381(4) .
C9 C4 1.395(4) .
C8 H8 0.9500 .
C8 C7 1.384(5) .
C7 H7 0.9500 .
C7 C6 1.386(4) .
C14 H14 0.9500 .
C12 H12 0.9500 .
C4 C5 1.397(4) .
C24 H24 0.9500 .
C24 C25 1.370(5) .
C19 H19 0.9500 .
C17 H17 0.9500 .
C6 H6 0.9500 .
C6 C5 1.383(4) .
C25 H25 0.9500 .
C25 C26 1.379(5) .
C26 H26 0.9500 .
C5 H5 0.9500 .
C2 C3 1.413(5) .
C2 C1 1.389(5) .
S2A V1 2.629(15) 3_566
S2A C1A 1.71(4) .
S1A V1 2.050(18) 3_566
S1A C2A 1.70(4) .
C1A C2A 1.36(5) .
C1A S3A 1.82(3) .
C2A C3A 1.38(5) .
S3A S4A 1.97(3) .
S4A C3A 1.76(4) .
C3A S5A 1.62(5) .

loop_
_geom_torsion_atom_site_label_1
_geom_torsion_atom_site_label_2
_geom_torsion_atom_site_label_3
_geom_torsion_atom_site_label_4
_geom_torsion
_geom_torsion_site_symmetry_1
P1 C16 C21 C20 -175.4(2) .
P1 C16 C17 C18 175.8(2) .
P1 C10 C15 C14 177.3(2) .
P1 C10 C11 C12 -178.4(2) .
P1 C4 C5 C6 -178.4(2) .
S4 S3 C1 S2 177.62(19) .
S4 S3 C1 C2 -1.7(3) .
S1 C2 C3 S4 179.5(2) .
S1 C2 C3 S5 -0.7(5) .
S1 C2 C1 S3 -178.6(2) .
S1 C2 C1 S2 2.2(4) .
S3 S4 C3 S5 179.99(18) .
S3 S4 C3 C2 -0.2(3) .
V1 S1 C2 C3 169.3(3) 3_566
V1 S1 C2 C3 -158.5(3) .
V1 S1 C2 C1 22.1(3) .
V1 S1 C2 C1 -10.2(3) 3_566
V1 S2 C1 S3 -172.05(17) 3_566
V1 S2 C1 S3 156.63(18) .
V1 S2 C1 C2 -24.1(3) .
V1 S2 C1 C2 7.2(3) 3_566
V1 S2A C1A C2A -5(3) 3_566
V1 S2A C1A C2A 23(3) .
V1 S2A C1A S3A 167.8(16) 3_566
V1 S2A C1A S3A -164.1(17) .
V1 S1A C2A C1A 13(3) 3_566
V1 S1A C2A C1A -26(3) .
V1 S1A C2A C3A 146(2) .
V1 S1A C2A C3A -175(2) 3_566
C16 P1 C10 C15 -8.5(3) .
C16 P1 C10 C11 169.8(2) .
C16 P1 C22 C23 119.9(3) .
C16 P1 C22 C27 -61.6(3) .
C16 P1 C4 C9 -93.8(3) .
C16 P1 C4 C5 85.3(3) .
C16 C21 C20 C19 -0.7(5) .
C21 C16 C17 C18 0.1(4) .
C21 C20 C19 C18 0.7(5) .
C10 P1 C16 C21 79.8(3) .
C10 P1 C16 C17 -95.9(2) .
C10 P1 C22 C23 1.2(3) .
C10 P1 C22 C27 179.7(2) .
C10 P1 C4 C9 23.6(3) .
C10 P1 C4 C5 -157.3(3) .
C10 C15 C14 C13 1.1(5) .
C10 C11 C12 C13 1.0(4) .
C23 C24 C25 C26 0.9(5) .
C15 C10 C11 C12 -0.1(4) .
C11 C10 C15 C14 -1.0(5) .
C22 P1 C16 C21 -39.5(3) .
C22 P1 C16 C17 144.7(2) .
C22 P1 C10 C15 111.2(3) .
C22 P1 C10 C11 -70.5(3) .
C22 P1 C4 C9 143.7(2) .
C22 P1 C4 C5 -37.1(3) .
C22 C23 C24 C25 -1.3(5) .
C22 C27 C26 C25 -2.2(5) .
C9 C8 C7 C6 1.2(5) .
C9 C4 C5 C6 0.8(5) .
C8 C9 C4 P1 179.9(2) .
C8 C9 C4 C5 0.7(5) .
C8 C7 C6 C5 0.2(5) .
C7 C6 C5 C4 -1.3(5) .
C14 C13 C12 C11 -0.9(5) .
C12 C13 C14 C15 -0.2(5) .
C4 P1 C16 C21 -163.4(2) .
C4 P1 C16 C17 20.8(3) .
C4 P1 C10 C15 -127.0(2) .
C4 P1 C10 C11 51.4(3) .
C4 P1 C22 C23 -117.6(3) .
C4 P1 C22 C27 60.9(3) .
C4 C9 C8 C7 -1.7(5) .
C24 C23 C22 P1 178.5(2) .
C24 C23 C22 C27 -0.1(5) .
C24 C25 C26 C27 0.8(5) .
C19 C18 C17 C16 -0.1(4) .
C17 C16 C21 C20 0.3(4) .
C17 C18 C19 C20 -0.3(5) .
C26 C27 C22 P1 -176.7(2) .
C26 C27 C22 C23 1.8(5) .
C3 C2 C1 S3 2.0(4) .
C3 C2 C1 S2 -177.3(3) .
C1 C2 C3 S4 -1.0(4) .
C1 C2 C3 S5 178.8(3) .
S2A C1A C2A S1A -3(4) .
S2A C1A C2A C3A -176(3) .
S2A C1A S3A S4A 179.4(17) .
S1A C2A C3A S4A 178.0(19) .
S1A C2A C3A S5A 4(5) .
C1A C2A C3A S4A -10(4) .
C1A C2A C3A S5A 176(3) .
C2A C1A S3A S4A -6(2) .
S3A C1A C2A S1A -176.6(17) .
S3A C1A C2A C3A 11(4) .
S3A S4A C3A C2A 4(3) .
S3A S4A C3A S5A 179(2) .
